data_2208618
loop_
_publ_author_name
'Rong Yu'
'Ya-Qi Jiang'
'Zhao-Xiong Xie'

_publ_section_title
<i>catena</i>-Poly[[bis(1,3-propylenediamine)zinc(II)]-\m-naphthalene-2,6-dicarboxylato-\k^2^<i>O</i>^2^:<i>O</i>^6^]
_journal_coeditor_code HG6302
_journal_issue 4
_journal_name_full 'Acta Crystallographica Section E'
_journal_page_first m736
_journal_page_last m737
_journal_paper_doi 10.1107/S1600536806008117
_journal_volume 62
_journal_year 2006
_chemical_formula_iupac '[Zn (C12 H6 O4) (C3 H10 N2)2]'
_chemical_formula_moiety 'C18 H26 N4 O4 Zn'
_chemical_formula_sum 'C18 H26 N4 O4 Zn'
_chemical_formula_weight 427.80
_chemical_name_systematic
;
catena-Poly[[bis(1,3-propylenediamine)zinc(II)]-\m-naphthalene-2,6-
dicarboxylato-\k^2^O^2^:O^6^]
;
_space_group_IT_number 14
_symmetry_cell_setting monoclinic
_symmetry_space_group_name_Hall '-P 2ybc'
_symmetry_space_group_name_H-M 'P 1 21/c 1'
_atom_sites_solution_hydrogens geom
_atom_sites_solution_primary direct
_atom_sites_solution_secondary difmap
_audit_creation_method SHELXL-97
_cell_angle_alpha 90.00
_cell_angle_beta 96.5210(10)
_cell_angle_gamma 90.00
_cell_formula_units_Z 2
_cell_length_a 9.7497(5)
_cell_length_b 10.1560(5)
_cell_length_c 10.2458(5)
_cell_measurement_reflns_used 2311
_cell_measurement_temperature 273(2)
_cell_measurement_theta_max 28.39
_cell_measurement_theta_min 2.10
_cell_volume 1007.95(9)
_computing_cell_refinement SMART
_computing_data_collection 'SMART (Bruker, 2001)'
_computing_data_reduction SMART
_computing_molecular_graphics 'ORTEPII (Johnson, 1976)'
_computing_publication_material SHELXL97
_computing_structure_refinement 'SHELXL97 (Sheldrick, 1997)'
_computing_structure_solution 'SHELXS97 (Sheldrick, 1997)'
_diffrn_ambient_temperature 273(2)
_diffrn_measured_fraction_theta_full 0.999
_diffrn_measured_fraction_theta_max 0.999
_diffrn_measurement_device_type 'Bruker AXS area-detector'
_diffrn_measurement_method '\f and \w'
_diffrn_radiation_monochromator graphite
_diffrn_radiation_source 'fine-focus sealed tube'
_diffrn_radiation_type MoK\a
_diffrn_radiation_wavelength 0.71073
_diffrn_reflns_av_R_equivalents 0.0247
_diffrn_reflns_av_sigmaI/netI 0.0209
_diffrn_reflns_limit_h_max 11
_diffrn_reflns_limit_h_min -11
_diffrn_reflns_limit_k_max 12
_diffrn_reflns_limit_k_min -12
_diffrn_reflns_limit_l_max 12
_diffrn_reflns_limit_l_min -12
_diffrn_reflns_number 7588
_diffrn_reflns_theta_full 25.00
_diffrn_reflns_theta_max 25.00
_diffrn_reflns_theta_min 2.10
_diffrn_standards_decay_% 0
_diffrn_standards_number 0
_exptl_absorpt_coefficient_mu 1.248
_exptl_absorpt_correction_T_max 0.8646
_exptl_absorpt_correction_T_min 0.6908
_exptl_absorpt_correction_type multi-scan
_exptl_absorpt_process_details '(SADABS; Sheldrick, 1996)'
_exptl_crystal_colour colorless
_exptl_crystal_density_diffrn 1.410
_exptl_crystal_density_method 'not measured'
_exptl_crystal_description rod
_exptl_crystal_F_000 448
_exptl_crystal_size_max 0.32
_exptl_crystal_size_mid 0.25
_exptl_crystal_size_min 0.12
_refine_diff_density_max 0.417
_refine_diff_density_min -0.223
_refine_ls_extinction_method none
_refine_ls_goodness_of_fit_ref 1.142
_refine_ls_hydrogen_treatment mixed
_refine_ls_matrix_type full
_refine_ls_number_parameters 140
_refine_ls_number_reflns 1771
_refine_ls_number_restraints 6
_refine_ls_restrained_S_all 1.140
_refine_ls_R_factor_all 0.0433
_refine_ls_R_factor_gt 0.0415
_refine_ls_shift/su_max 0.001
_refine_ls_shift/su_mean 0.000
_refine_ls_structure_factor_coef Fsqd
_refine_ls_weighting_details 'calc w=1/[\s^2^(Fo^2^)+(0.0521P)^2^+0.9274P] where P=(Fo^2^+2Fc^2^)/3'
_refine_ls_weighting_scheme calc
_refine_ls_wR_factor_gt 0.1035
_refine_ls_wR_factor_ref 0.1047
_reflns_number_gt 1701
_reflns_number_total 1771
_reflns_threshold_expression I>2\s(I)
_cod_data_source_file hg6302.cif
_cod_data_source_block I
_cod_original_sg_symbol_H-M 'P 21/c'
_cod_database_code 2208618

loop_
_symmetry_equiv_pos_as_xyz
'x, y, z'
'-x, y+1/2, -z+1/2'
'-x, -y, -z'
'x, -y-1/2, z-1/2'

loop_
_atom_site_type_symbol
_atom_site_label
_atom_site_fract_x
_atom_site_fract_y
_atom_site_fract_z
_atom_site_U_iso_or_equiv
_atom_site_adp_type
_atom_site_calc_flag
_atom_site_refinement_flags
_atom_site_occupancy
Zn Zn1 0.5000 1.0000 1.0000 0.02969(19) Uani d S 1
O O1 0.5903(2) 1.1989(2) 1.2690(2) 0.0490(6) Uani d . 1
O O2 0.6741(2) 1.0445(2) 1.1477(2) 0.0413(5) Uani d . 1
N N1 0.5630(3) 0.7977(2) 1.0072(2) 0.0355(6) Uani d D 1
H H11 0.529(3) 0.759(3) 1.0700(17) 0.038(9) Uiso d D 1
H H12 0.525(3) 0.767(3) 0.9343(14) 0.052(11) Uiso d D 1
N N2 0.6322(3) 1.0193(3) 0.8473(3) 0.0390(6) Uani d D 1
H H21 0.589(3) 0.973(2) 0.787(2) 0.048(11) Uiso d D 1
H H22 0.638(3) 1.0986(13) 0.823(3) 0.048(10) Uiso d D 1
C C1 0.7104(3) 0.7689(3) 1.0132(3) 0.0431(7) Uani d . 1
H H1A 0.7242 0.6745 1.0205 0.052 Uiso calc R 1
H H1B 0.7582 0.8095 1.0911 0.052 Uiso calc R 1
C C2 0.7716(4) 0.8184(4) 0.8940(4) 0.0533(9) Uani d . 1
H H2A 0.8661 0.7872 0.8986 0.064 Uiso calc R 1
H H2B 0.7209 0.7792 0.8167 0.064 Uiso calc R 1
C C3 0.7720(4) 0.9656(4) 0.8757(4) 0.0521(9) Uani d . 1
H H3A 0.8169 1.0065 0.9548 0.062 Uiso calc R 1
H H3B 0.8249 0.9873 0.8040 0.062 Uiso calc R 1
C C11 0.6770(3) 1.1137(3) 1.2487(3) 0.0323(6) Uani d . 1
C C12 0.7930(3) 1.0885(3) 1.3560(3) 0.0307(6) Uani d . 1
C C13 0.7969(3) 1.1534(3) 1.4782(3) 0.0366(7) Uani d . 1
H H13 0.7300 1.2159 1.4909 0.044 Uiso calc R 1
C C14 0.8942(3) 0.9998(3) 1.3374(3) 0.0325(7) Uani d . 1
H H14 0.8935 0.9591 1.2560 0.039 Uiso calc R 1
C C15 0.9995(3) 0.9683(3) 1.4382(3) 0.0281(6) Uani d . 1
C C16 1.1031(3) 0.8742(3) 1.4227(3) 0.0347(7) Uani d . 1
H H16 1.1026 0.8303 1.3430 0.042 Uiso calc R 1

loop_
_atom_site_aniso_label
_atom_site_aniso_U_11
_atom_site_aniso_U_22
_atom_site_aniso_U_33
_atom_site_aniso_U_12
_atom_site_aniso_U_13
_atom_site_aniso_U_23
Zn1 0.0300(3) 0.0298(3) 0.0285(3) 0.00558(18) 0.00031(18) 0.00105(18)
O1 0.0468(13) 0.0515(13) 0.0437(12) 0.0203(11) -0.0166(10) -0.0195(11)
O2 0.0372(12) 0.0512(12) 0.0320(11) 0.0131(10) -0.0112(9) -0.0137(10)
N1 0.0425(15) 0.0324(13) 0.0306(13) 0.0026(11) -0.0001(11) 0.0018(11)
N2 0.0454(16) 0.0357(15) 0.0366(14) 0.0021(12) 0.0072(12) 0.0044(11)
C1 0.0468(18) 0.0376(17) 0.0439(17) 0.0160(14) 0.0006(14) 0.0027(14)
C2 0.053(2) 0.056(2) 0.053(2) 0.0220(17) 0.0147(17) 0.0001(17)
C3 0.043(2) 0.060(2) 0.056(2) 0.0064(17) 0.0175(17) 0.0119(18)
C11 0.0320(15) 0.0319(15) 0.0308(15) 0.0016(12) -0.0059(12) -0.0014(12)
C12 0.0283(15) 0.0313(14) 0.0311(14) -0.0001(11) -0.0026(11) -0.0011(11)
C13 0.0343(16) 0.0397(16) 0.0346(15) 0.0086(13) -0.0017(12) -0.0088(13)
C14 0.0333(16) 0.0361(16) 0.0267(14) -0.0027(12) -0.0023(12) -0.0048(11)
C15 0.0274(14) 0.0293(14) 0.0268(14) -0.0029(11) -0.0008(10) -0.0012(11)
C16 0.0358(16) 0.0400(16) 0.0267(14) 0.0031(13) -0.0030(12) -0.0069(12)

loop_
_atom_type_symbol
_atom_type_description
_atom_type_scat_dispersion_real
_atom_type_scat_dispersion_imag
_atom_type_scat_source
C C 0.0033 0.0016 'International Tables Vol C Tables 4.2.6.8 and 6.1.1.4'
H H 0.0000 0.0000 'International Tables Vol C Tables 4.2.6.8 and 6.1.1.4'
N N 0.0061 0.0033 'International Tables Vol C Tables 4.2.6.8 and 6.1.1.4'
O O 0.0106 0.0060 'International Tables Vol C Tables 4.2.6.8 and 6.1.1.4'
Zn Zn 0.2839 1.4301 'International Tables Vol C Tables 4.2.6.8 and 6.1.1.4'

loop_
_geom_angle_atom_site_label_1
_geom_angle_atom_site_label_2
_geom_angle_atom_site_label_3
_geom_angle_site_symmetry_1
_geom_angle_site_symmetry_3
_geom_angle
_geom_angle_publ_flag
N1 Zn1 N1 . 3_677 180.00(10) yes
N1 Zn1 N2 . 3_677 94.70(10) yes
N1 Zn1 N2 3_677 3_677 85.30(10) yes
N1 Zn1 N2 . . 85.30(10) yes
N1 Zn1 N2 3_677 . 94.70(10) yes
N2 Zn1 N2 3_677 . 180.00(10) yes
N1 Zn1 O2 . 3_677 91.30(10) yes
N1 Zn1 O2 3_677 3_677 88.70(10) yes
N2 Zn1 O2 3_677 3_677 90.10(10) yes
N2 Zn1 O2 . 3_677 89.90(10) yes
N1 Zn1 O2 . . 88.70(10) yes
N1 Zn1 O2 3_677 . 91.30(10) yes
N2 Zn1 O2 3_677 . 89.90(10) yes
N2 Zn1 O2 . . 90.10(10) yes
O2 Zn1 O2 3_677 . 180.00(10) yes
C11 O2 Zn1 . . 129.2(2) no
C1 N1 Zn1 . . 118.05(19) no
C1 N1 H11 . . 110(2) no
Zn1 N1 H11 . . 109(2) no
C1 N1 H12 . . 107(2) no
Zn1 N1 H12 . . 103(2) no
H11 N1 H12 . . 109.4(16) no
C3 N2 Zn1 . . 116.3(2) no
C3 N2 H21 . . 108(3) no
Zn1 N2 H21 . . 101(2) no
C3 N2 H22 . . 109(2) no
Zn1 N2 H22 . . 111(2) no
H21 N2 H22 . . 110.6(17) no
N1 C1 C2 . . 112.2(3) no
N1 C1 H1A . . 109.2 no
C2 C1 H1A . . 109.2 no
N1 C1 H1B . . 109.2 no
C2 C1 H1B . . 109.2 no
H1A C1 H1B . . 107.9 no
C3 C2 C1 . . 116.0(3) no
C3 C2 H2A . . 108.3 no
C1 C2 H2A . . 108.3 no
C3 C2 H2B . . 108.3 no
C1 C2 H2B . . 108.3 no
H2A C2 H2B . . 107.4 no
N2 C3 C2 . . 112.2(3) no
N2 C3 H3A . . 109.2 no
C2 C3 H3A . . 109.2 no
N2 C3 H3B . . 109.2 no
C2 C3 H3B . . 109.2 no
H3A C3 H3B . . 107.9 no
O1 C11 O2 . . 125.4(3) no
O1 C11 C12 . . 117.6(2) no
O2 C11 C12 . . 117.0(2) no
C14 C12 C13 . . 119.0(3) no
C14 C12 C11 . . 120.3(3) no
C13 C12 C11 . . 120.7(2) no
C16 C13 C12 3_778 . 120.9(3) no
C16 C13 H13 3_778 . 119.6 no
C12 C13 H13 . . 119.6 no
C12 C14 C15 . . 121.7(3) no
C12 C14 H14 . . 119.2 no
C15 C14 H14 . . 119.2 no
C14 C15 C16 . . 122.8(3) no
C14 C15 C15 . 3_778 118.8(3) no
C16 C15 C15 . 3_778 118.4(3) no
C13 C16 C15 3_778 . 121.2(3) no
C13 C16 H16 3_778 . 119.4 no
C15 C16 H16 . . 119.4 no

loop_
_geom_bond_atom_site_label_1
_geom_bond_atom_site_label_2
_geom_bond_site_symmetry_2
_geom_bond_distance
_geom_bond_publ_flag
Zn1 N1 . 2.143(2) yes
Zn1 N1 3_677 2.143(2) yes
Zn1 N2 3_677 2.146(3) yes
Zn1 N2 . 2.146(3) yes
Zn1 O2 3_677 2.189(2) yes
Zn1 O2 . 2.189(2) yes
O1 C11 . 1.243(4) no
O2 C11 . 1.249(3) no
N1 C1 . 1.461(4) no
N1 H11 . 0.850(10) no
N1 H12 . 0.850(10) no
N2 C3 . 1.466(5) no
N2 H21 . 0.850(10) no
N2 H22 . 0.850(10) no
C1 C2 . 1.505(5) no
C1 H1A . 0.97 no
C1 H1B . 0.97 no
C2 C3 . 1.507(5) no
C2 H2A . 0.97 no
C2 H2B . 0.97 no
C3 H3A . 0.97 no
C3 H3B . 0.97 no
C11 C12 . 1.507(4) no
C12 C14 . 1.366(4) no
C12 C13 . 1.412(4) no
C13 C16 3_778 1.354(4) no
C13 H13 . 0.93 no
C14 C15 . 1.408(4) no
C14 H14 . 0.93 no
C15 C16 . 1.412(4) no
C15 C15 3_778 1.419(6) no
C16 C13 3_778 1.354(4) no
C16 H16 . 0.93 no

loop_
_geom_hbond_atom_site_label_D
_geom_hbond_atom_site_label_H
_geom_hbond_atom_site_label_A
_geom_hbond_site_symmetry_A
_geom_hbond_distance_DH
_geom_hbond_distance_HA
_geom_hbond_distance_DA
_geom_hbond_angle_DHA
N1 H12 O1 3_677 0.850(10) 2.28(2) 3.047(3) 150(3)
N1 H11 O1 2_647 0.850(10) 2.21(2) 3.046(3) 167(3)
N2 H21 O1 3_677 0.850(10) 2.49(2) 3.232(4) 146(3)
N2 H22 O1 4_585 0.850(10) 2.17(2) 2.988(3) 164(3)

loop_
_geom_torsion_atom_site_label_1
_geom_torsion_atom_site_label_2
_geom_torsion_atom_site_label_3
_geom_torsion_atom_site_label_4
_geom_torsion_site_symmetry_1
_geom_torsion_site_symmetry_4
_geom_torsion
_geom_torsion_publ_flag
N1 Zn1 O2 C11 . . -134.8(3) no
N1 Zn1 O2 C11 3_677 . 45.2(3) no
N2 Zn1 O2 C11 3_677 . -40.2(3) no
N2 Zn1 O2 C11 . . 139.8(3) no
N2 Zn1 N1 C1 3_677 . -131.4(2) no
N2 Zn1 N1 C1 . . 48.6(2) no
O2 Zn1 N1 C1 3_677 . 138.3(2) no
O2 Zn1 N1 C1 . . -41.7(2) no
N1 Zn1 N2 C3 . . -49.2(3) no
N1 Zn1 N2 C3 3_677 . 130.8(3) no
O2 Zn1 N2 C3 3_677 . -140.5(3) no
O2 Zn1 N2 C3 . . 39.5(3) no
Zn1 N1 C1 C2 . . -61.8(3) no
N1 C1 C2 C3 . . 64.9(4) no
Zn1 N2 C3 C2 . . 64.4(4) no
C1 C2 C3 N2 . . -66.9(4) no
Zn1 O2 C11 O1 . . -19.8(5) no
Zn1 O2 C11 C12 . . 158.2(2) no
O1 C11 C12 C14 . . -177.5(3) no
O2 C11 C12 C14 . . 4.3(4) no
O1 C11 C12 C13 . . 4.2(4) no
O2 C11 C12 C13 . . -174.0(3) no
C14 C12 C13 C16 . 3_778 -1.9(5) no
C11 C12 C13 C16 . 3_778 176.4(3) no
C13 C12 C14 C15 . . 2.1(4) no
C11 C12 C14 C15 . . -176.2(3) no
C12 C14 C15 C16 . . 178.2(3) no
C12 C14 C15 C15 . 3_778 -0.5(5) no
C14 C15 C16 C13 . 3_778 179.8(3) no
C15 C15 C16 C13 3_778 3_778 -1.5(5) no
